data_7707078
loop_
_publ_author_name
'Panova, Yulia'
'Khristolyubova, Alexandra'
'Zolotareva, Natalia'
'Sushev, Vyacheslav'
'Galperin, Vadim'
'Rumyantcev, Roman'
'Fukin, Georgy'
'Kornev, Alexander'

_publ_section_title
;
 Interaction of dicoordinate phosphorus with boranes: chemistry of
 3a,6a-diaza-1,4-diphosphapentalene as masked phosphinidene.
;
_journal_issue 17
_journal_name_full 'Dalton transactions (Cambridge, England : 2003)'
_journal_page_first 5890
_journal_page_last 5898
_journal_paper_doi 10.1039/d1dt00747e
_journal_volume 50
_journal_year 2021
_chemical_absolute_configuration unk
_chemical_formula_moiety 'C24 H26 B2 Cl4 N2 P2'
_chemical_formula_sum 'C24 H26 B2 Cl4 N2 P2'
_chemical_formula_weight 567.83
_space_group_crystal_system orthorhombic
_space_group_IT_number 33
_space_group_name_Hall 'P 2c -2n'
_space_group_name_H-M_alt 'P n a 21'
_atom_sites_solution_hydrogens geom
_atom_sites_solution_primary dual
_atom_sites_solution_secondary difmap
_audit_creation_method SHELXL-2017/1
_audit_update_record
;
2020-06-29 deposited with the CCDC.	2021-04-08 downloaded from the CCDC.
;
_cell_angle_alpha 90
_cell_angle_beta 90
_cell_angle_gamma 90
_cell_formula_units_Z 4
_cell_length_a 17.2276(5)
_cell_length_b 11.6430(3)
_cell_length_c 12.7160(4)
_cell_measurement_reflns_used 9882
_cell_measurement_temperature 100(2)
_cell_measurement_theta_max 28.69
_cell_measurement_theta_min 2.36
_cell_volume 2550.59(13)
_computing_cell_refinement 'Saint 8.37a'
_computing_data_collection 'APEX3 2016.9'
_computing_data_reduction 'Saint 8.37a'
_computing_structure_refinement SHELXL-2017/1
_computing_structure_solution 'SHELXT 2014/5'
_diffrn_ambient_temperature 100(2)
_diffrn_measured_fraction_theta_full 0.998
_diffrn_measured_fraction_theta_max 0.998
_diffrn_measurement_device_type 'Bruker D8 Quest (CMOS)'
_diffrn_measurement_method '\w scans'
_diffrn_radiation_type MoK\a
_diffrn_radiation_wavelength 0.71073
_diffrn_reflns_av_R_equivalents 0.0305
_diffrn_reflns_av_unetI/netI 0.0302
_diffrn_reflns_Laue_measured_fraction_full 0.998
_diffrn_reflns_Laue_measured_fraction_max 0.998
_diffrn_reflns_limit_h_max 23
_diffrn_reflns_limit_h_min -23
_diffrn_reflns_limit_k_max 15
_diffrn_reflns_limit_k_min -11
_diffrn_reflns_limit_l_max 16
_diffrn_reflns_limit_l_min -17
_diffrn_reflns_number 26774
_diffrn_reflns_point_group_measured_fraction_full 0.998
_diffrn_reflns_point_group_measured_fraction_max 0.998
_diffrn_reflns_theta_full 25.242
_diffrn_reflns_theta_max 28.742
_diffrn_reflns_theta_min 2.111
_diffrn_source 'microfocus tube'
_exptl_absorpt_coefficient_mu 0.608
_exptl_absorpt_correction_T_max 0.928
_exptl_absorpt_correction_T_min 0.813
_exptl_absorpt_correction_type multi-scan
_exptl_absorpt_process_details SADABS
_exptl_crystal_colour yellow
_exptl_crystal_density_diffrn 1.479
_exptl_crystal_description stick
_exptl_crystal_F_000 1168
_exptl_crystal_size_max 0.300
_exptl_crystal_size_mid 0.100
_exptl_crystal_size_min 0.100
_refine_diff_density_max 0.566
_refine_diff_density_min -0.632
_refine_diff_density_rms 0.106
_refine_ls_abs_structure_details
;
 Refined as an inversion twin.
;
_refine_ls_abs_structure_Flack 0.5(2)
_refine_ls_extinction_method none
_refine_ls_goodness_of_fit_ref 1.047
_refine_ls_hydrogen_treatment constr
_refine_ls_matrix_type full
_refine_ls_number_parameters 351
_refine_ls_number_reflns 6456
_refine_ls_number_restraints 567
_refine_ls_restrained_S_all 1.009
_refine_ls_R_factor_all 0.0636
_refine_ls_R_factor_gt 0.0588
_refine_ls_shift/su_max 0.000
_refine_ls_shift/su_mean 0.000
_refine_ls_structure_factor_coef Fsqd
_refine_ls_weighting_details 'w=1/[\s^2^(Fo^2^)+(0.0130P)^2^+13.2500P] where P=(Fo^2^+2Fc^2^)/3'
_refine_ls_weighting_scheme calc
_refine_ls_wR_factor_gt 0.1304
_refine_ls_wR_factor_ref 0.1326
_reflns_Friedel_coverage 0.916
_reflns_Friedel_fraction_full 0.998
_reflns_Friedel_fraction_max 0.998
_reflns_number_gt 6038
_reflns_number_total 6456
_reflns_threshold_expression 'I > 2\s(I)'
_cod_data_source_file d1dt00747e2.cif
_cod_data_source_block pnnpbphcl2
_cod_depositor_comments 'Adding full bibliography for 7707078--7707081.cif.'
_cod_database_code 7707078
_shelx_shelxl_version_number 2017/1
_shelx_space_group_comment
;
The symmetry employed for this shelxl refinement is uniquely defined
by the following loop, which should always be used as a source of
symmetry information in preference to the above space-group names.
They are only intended as comments.
;
_shelx_estimated_absorpt_t_min 0.839
_shelx_estimated_absorpt_t_max 0.942

loop_
_space_group_symop_operation_xyz
'x, y, z'
'-x, -y, z+1/2'
'x+1/2, -y+1/2, z'
'-x+1/2, y+1/2, z+1/2'

loop_
_atom_site_label
_atom_site_type_symbol
_atom_site_fract_x
_atom_site_fract_y
_atom_site_fract_z
_atom_site_U_iso_or_equiv
_atom_site_adp_type
_atom_site_occupancy
_atom_site_site_symmetry_order
_atom_site_calc_flag
_atom_site_refinement_flags_posn
_atom_site_refinement_flags_adp
_atom_site_refinement_flags_occupancy
_atom_site_disorder_assembly
_atom_site_disorder_group
P1 P 0.71543(11) 0.26643(16) 0.4690(2) 0.0106(4) Uani 0.755(3) 1 d D . P A 1
P2 P 0.47951(12) 0.3268(2) 0.52677(19) 0.0180(4) Uani 0.755(3) 1 d D . P A 1
N1 N 0.5667(3) 0.3104(6) 0.4692(5) 0.0122(11) Uani 0.755(3) 1 d D . P A 1
N2 N 0.6278(3) 0.2954(6) 0.5369(5) 0.0113(9) Uani 0.755(3) 1 d D . P A 1
C1 C 0.6638(4) 0.2852(7) 0.3459(5) 0.0122(11) Uani 0.755(3) 1 d D . P A 1
C2 C 0.5888(5) 0.3040(9) 0.3626(7) 0.0137(15) Uani 0.755(3) 1 d D . P A 1
C3 C 0.5264(5) 0.3138(9) 0.2814(7) 0.0204(14) Uani 0.755(3) 1 d D . P A 1
H3A H 0.492127 0.379501 0.298520 0.024 Uiso 0.755(3) 1 calc R U P A 1
H3B H 0.494494 0.243099 0.281382 0.024 Uiso 0.755(3) 1 calc R U P A 1
C4 C 0.5622(6) 0.3314(11) 0.1732(8) 0.027(2) Uani 0.755(3) 1 d D . P A 1
H4A H 0.578479 0.412555 0.165520 0.033 Uiso 0.755(3) 1 calc R U P A 1
H4B H 0.522901 0.314973 0.118446 0.033 Uiso 0.755(3) 1 calc R U P A 1
C5 C 0.6323(8) 0.2533(19) 0.1570(11) 0.029(3) Uani 0.755(3) 1 d D . P A 1
H5A H 0.615436 0.172213 0.161596 0.035 Uiso 0.755(3) 1 calc R U P A 1
H5B H 0.653662 0.266105 0.085644 0.035 Uiso 0.755(3) 1 calc R U P A 1
C6 C 0.6954(6) 0.2747(9) 0.2374(7) 0.0204(14) Uani 0.755(3) 1 d D . P A 1
H6A H 0.733119 0.210520 0.235166 0.024 Uiso 0.755(3) 1 calc R U P A 1
H6B H 0.723451 0.346102 0.218940 0.024 Uiso 0.755(3) 1 calc R U P A 1
C7 C 0.5244(4) 0.3159(7) 0.6491(6) 0.0163(13) Uani 0.755(3) 1 d D . P A 1
C8 C 0.6041(5) 0.2991(10) 0.6380(7) 0.0133(15) Uani 0.755(3) 1 d D . P A 1
C9 C 0.6599(5) 0.2858(9) 0.7265(7) 0.0195(14) Uani 0.755(3) 1 d D . P A 1
H9A H 0.690208 0.357421 0.735105 0.023 Uiso 0.755(3) 1 calc R U P A 1
H9B H 0.696477 0.222571 0.710848 0.023 Uiso 0.755(3) 1 calc R U P A 1
C10 C 0.6157(8) 0.259(2) 0.8286(13) 0.026(2) Uani 0.755(3) 1 d D . P A 1
H10A H 0.597371 0.178836 0.827245 0.031 Uiso 0.755(3) 1 calc R U P A 1
H10B H 0.651079 0.268406 0.889345 0.031 Uiso 0.755(3) 1 calc R U P A 1
C11 C 0.5460(6) 0.3400(13) 0.8417(9) 0.029(2) Uani 0.755(3) 1 d D . P A 1
H11A H 0.521313 0.326108 0.910856 0.035 Uiso 0.755(3) 1 calc R U P A 1
H11B H 0.564030 0.420729 0.839978 0.035 Uiso 0.755(3) 1 calc R U P A 1
C12 C 0.4867(5) 0.3208(9) 0.7546(6) 0.0222(15) Uani 0.755(3) 1 d D . P A 1
H12A H 0.458609 0.248031 0.767716 0.027 Uiso 0.755(3) 1 calc R U P A 1
H12B H 0.448254 0.384080 0.755567 0.027 Uiso 0.755(3) 1 calc R U P A 1
P1* P 0.7153(3) 0.2670(6) 0.5227(7) 0.0106(4) Uani 0.245(3) 1 d D . P A 2
P2* P 0.4805(4) 0.3269(7) 0.4523(6) 0.0180(4) Uani 0.245(3) 1 d D . P A 2
N1* N 0.5654(7) 0.304(2) 0.5140(11) 0.0122(11) Uani 0.245(3) 1 d D . P A 2
N2* N 0.6292(7) 0.2944(18) 0.4500(11) 0.0113(9) Uani 0.245(3) 1 d D . P A 2
C1* C 0.6610(10) 0.283(2) 0.6437(11) 0.0122(11) Uani 0.245(3) 1 d D . P A 2
C2* C 0.5867(13) 0.301(4) 0.6213(14) 0.0137(15) Uani 0.245(3) 1 d D . P A 2
C3* C 0.5249(13) 0.314(3) 0.7028(18) 0.0204(14) Uani 0.245(3) 1 d D . P A 2
H3C H 0.491747 0.244697 0.702430 0.024 Uiso 0.245(3) 1 calc R U P A 2
H3D H 0.491785 0.380787 0.684719 0.024 Uiso 0.245(3) 1 calc R U P A 2
C4* C 0.558(2) 0.331(4) 0.813(2) 0.027(2) Uani 0.245(3) 1 d D . P A 2
H4C H 0.517993 0.312629 0.865497 0.033 Uiso 0.245(3) 1 calc R U P A 2
H4D H 0.573056 0.412690 0.821821 0.033 Uiso 0.245(3) 1 calc R U P A 2
C5* C 0.629(2) 0.255(7) 0.831(5) 0.029(3) Uani 0.245(3) 1 d D . P A 2
H5C H 0.649158 0.268429 0.902560 0.035 Uiso 0.245(3) 1 calc R U P A 2
H5D H 0.613406 0.173559 0.825433 0.035 Uiso 0.245(3) 1 calc R U P A 2
C6* C 0.6932(18) 0.278(3) 0.7521(15) 0.0204(14) Uani 0.245(3) 1 d D . P A 2
H6C H 0.718567 0.352480 0.768935 0.024 Uiso 0.245(3) 1 calc R U P A 2
H6D H 0.732799 0.217075 0.756549 0.024 Uiso 0.245(3) 1 calc R U P A 2
C7* C 0.5304(11) 0.321(2) 0.3333(12) 0.0163(13) Uani 0.245(3) 1 d D . P A 2
C8* C 0.6094(13) 0.300(3) 0.3475(13) 0.0133(15) Uani 0.245(3) 1 d D . P A 2
C9* C 0.6670(15) 0.295(3) 0.2605(19) 0.0195(14) Uani 0.245(3) 1 d D . P A 2
H9C H 0.709814 0.241762 0.278165 0.023 Uiso 0.245(3) 1 calc R U P A 2
H9D H 0.689138 0.372124 0.246546 0.023 Uiso 0.245(3) 1 calc R U P A 2
C10* C 0.621(3) 0.252(5) 0.165(3) 0.026(2) Uani 0.245(3) 1 d D . P A 2
H10C H 0.656340 0.246107 0.103158 0.031 Uiso 0.245(3) 1 calc R U P A 2
H10D H 0.600539 0.173974 0.179482 0.031 Uiso 0.245(3) 1 calc R U P A 2
C11* C 0.5544(19) 0.334(4) 0.140(2) 0.029(2) Uani 0.245(3) 1 d D . P A 2
H11C H 0.573994 0.413634 0.135820 0.035 Uiso 0.245(3) 1 calc R U P A 2
H11D H 0.530870 0.313708 0.071416 0.035 Uiso 0.245(3) 1 calc R U P A 2
C12* C 0.4937(14) 0.324(3) 0.2269(15) 0.0222(15) Uani 0.245(3) 1 d D . P A 2
H12C H 0.457980 0.390928 0.222642 0.027 Uiso 0.245(3) 1 calc R U P A 2
H12D H 0.462727 0.253734 0.216285 0.027 Uiso 0.245(3) 1 calc R U P A 2
B1 B 0.7374(3) 0.0937(4) 0.4933(8) 0.0152(10) Uani 1 1 d . U . . .
Cl1 Cl 0.79714(10) 0.06093(15) 0.37354(17) 0.0254(4) Uani 1 1 d . . . . .
Cl2 Cl 0.79608(10) 0.07289(14) 0.61088(17) 0.0240(4) Uani 1 1 d . . . . .
C13 C 0.6542(3) 0.0351(4) 0.4930(7) 0.0159(9) Uani 1 1 d . . . . .
C14 C 0.6143(4) 0.0144(5) 0.4002(6) 0.0189(13) Uani 1 1 d . . . . .
H14A H 0.639475 0.027625 0.334849 0.023 Uiso 1 1 calc R U . . .
C15 C 0.5370(4) -0.0260(6) 0.4008(6) 0.0205(14) Uani 1 1 d . . . . .
H15A H 0.510091 -0.038224 0.336496 0.025 Uiso 1 1 calc R U . . .
C16 C 0.5010(3) -0.0473(4) 0.4953(7) 0.0186(10) Uani 1 1 d . . . . .
H16A H 0.448949 -0.074301 0.496394 0.022 Uiso 1 1 calc R U . . .
C17 C 0.5407(4) -0.0295(6) 0.5897(6) 0.0195(13) Uani 1 1 d . . . . .
H17A H 0.516074 -0.045882 0.654838 0.023 Uiso 1 1 calc R U . . .
C18 C 0.6157(4) 0.0119(6) 0.5881(6) 0.0173(12) Uani 1 1 d . . . . .
H18A H 0.641908 0.025035 0.652670 0.021 Uiso 1 1 calc R U . . .
B2 B 0.7890(3) 0.4003(4) 0.4926(7) 0.0151(10) Uani 1 1 d D . . . .
Cl3 Cl 0.84490(9) 0.37855(14) 0.61596(15) 0.0200(3) Uani 1 1 d . . . . .
Cl4 Cl 0.85243(9) 0.37732(14) 0.37512(15) 0.0199(3) Uani 1 1 d . . . . .
C19 C 0.7398(6) 0.5174(5) 0.4928(8) 0.0157(15) Uani 0.755(3) 1 d DG . P A 1
C20 C 0.7063(7) 0.5571(8) 0.5854(7) 0.021(2) Uani 0.755(3) 1 d G . P A 1
H20A H 0.713878 0.516249 0.649241 0.025 Uiso 0.755(3) 1 calc R U P A 1
C21 C 0.6617(7) 0.6566(9) 0.5845(7) 0.038(3) Uani 0.755(3) 1 d G . P A 1
H21A H 0.638789 0.683715 0.647713 0.045 Uiso 0.755(3) 1 calc R U P A 1
C22 C 0.6506(6) 0.7163(6) 0.4910(8) 0.034(2) Uani 0.755(3) 1 d G . P A 1
H22A H 0.620140 0.784295 0.490412 0.041 Uiso 0.755(3) 1 calc R U P A 1
C23 C 0.6842(5) 0.6766(5) 0.3985(6) 0.032(2) Uani 0.755(3) 1 d G U P A 1
H23A H 0.676580 0.717409 0.334637 0.039 Uiso 0.755(3) 1 calc R U P A 1
C24 C 0.7288(4) 0.5771(6) 0.3994(6) 0.0225(19) Uani 0.755(3) 1 d G . P A 1
H24A H 0.751670 0.549943 0.336163 0.027 Uiso 0.755(3) 1 calc R U P A 1
C19* C 0.7383(19) 0.5141(19) 0.477(3) 0.0157(15) Uani 0.245(3) 1 d DG . P A 2
C20* C 0.715(3) 0.571(3) 0.568(2) 0.021(2) Uani 0.245(3) 1 d G . P A 2
H20B H 0.731618 0.543861 0.634404 0.025 Uiso 0.245(3) 1 calc R U P A 2
C21* C 0.669(3) 0.668(3) 0.561(2) 0.038(3) Uani 0.245(3) 1 d G . P A 2
H21B H 0.653190 0.707442 0.622584 0.045 Uiso 0.245(3) 1 calc R U P A 2
C22* C 0.6452(19) 0.708(2) 0.463(3) 0.034(2) Uani 0.245(3) 1 d G . P A 2
H22B H 0.613328 0.774865 0.457855 0.041 Uiso 0.245(3) 1 calc R U P A 2
C23* C 0.6681(17) 0.6513(19) 0.372(2) 0.032(2) Uani 0.245(3) 1 d G U P A 2
H23B H 0.651897 0.678709 0.304945 0.039 Uiso 0.245(3) 1 calc R U P A 2
C24* C 0.7147(15) 0.554(2) 0.379(3) 0.0225(19) Uani 0.245(3) 1 d G . P A 2
H24B H 0.730324 0.515126 0.316764 0.027 Uiso 0.245(3) 1 calc R U P A 2

loop_
_atom_site_aniso_label
_atom_site_aniso_U_11
_atom_site_aniso_U_22
_atom_site_aniso_U_33
_atom_site_aniso_U_23
_atom_site_aniso_U_13
_atom_site_aniso_U_12
P1 0.0080(6) 0.0078(6) 0.0159(10) -0.0001(8) 0.0003(8) 0.0011(5)
P2 0.0082(7) 0.0252(8) 0.0207(9) -0.0001(9) 0.0018(8) 0.0020(6)
N1 0.0105(19) 0.013(2) 0.013(3) 0.001(3) 0.000(2) 0.0017(17)
N2 0.0082(19) 0.010(2) 0.016(2) -0.004(2) -0.002(2) 0.0005(17)
C1 0.015(3) 0.009(2) 0.013(3) 0.003(3) 0.001(2) 0.002(2)
C2 0.020(3) 0.011(3) 0.010(3) -0.007(3) -0.001(3) 0.000(3)
C3 0.016(3) 0.029(4) 0.016(3) -0.002(4) -0.004(3) -0.001(3)
C4 0.026(4) 0.040(5) 0.016(4) 0.003(5) -0.005(4) -0.006(3)
C5 0.024(5) 0.043(6) 0.021(5) -0.001(5) 0.008(4) -0.009(5)
C6 0.022(4) 0.024(4) 0.015(3) 0.005(3) -0.001(3) -0.001(3)
C7 0.015(3) 0.015(3) 0.019(3) -0.003(3) 0.000(3) -0.002(2)
C8 0.019(4) 0.008(3) 0.013(3) 0.000(3) 0.001(2) -0.001(3)
C9 0.015(3) 0.026(4) 0.017(3) 0.007(3) 0.000(3) -0.008(3)
C10 0.020(5) 0.043(6) 0.015(4) 0.005(4) 0.004(4) -0.012(5)
C11 0.028(4) 0.045(5) 0.015(4) -0.010(5) 0.000(3) -0.006(4)
C12 0.019(3) 0.029(4) 0.018(3) -0.008(3) 0.003(3) -0.002(3)
P1* 0.0080(6) 0.0078(6) 0.0159(10) -0.0001(8) 0.0003(8) 0.0011(5)
P2* 0.0082(7) 0.0252(8) 0.0207(9) -0.0001(9) 0.0018(8) 0.0020(6)
N1* 0.0105(19) 0.013(2) 0.013(3) 0.001(3) 0.000(2) 0.0017(17)
N2* 0.0082(19) 0.010(2) 0.016(2) -0.004(2) -0.002(2) 0.0005(17)
C1* 0.015(3) 0.009(2) 0.013(3) 0.003(3) 0.001(2) 0.002(2)
C2* 0.020(3) 0.011(3) 0.010(3) -0.007(3) -0.001(3) 0.000(3)
C3* 0.016(3) 0.029(4) 0.016(3) -0.002(4) -0.004(3) -0.001(3)
C4* 0.026(4) 0.040(5) 0.016(4) 0.003(5) -0.005(4) -0.006(3)
C5* 0.024(5) 0.043(6) 0.021(5) -0.001(5) 0.008(4) -0.009(5)
C6* 0.022(4) 0.024(4) 0.015(3) 0.005(3) -0.001(3) -0.001(3)
C7* 0.015(3) 0.015(3) 0.019(3) -0.003(3) 0.000(3) -0.002(2)
C8* 0.019(4) 0.008(3) 0.013(3) 0.000(3) 0.001(2) -0.001(3)
C9* 0.015(3) 0.026(4) 0.017(3) 0.007(3) 0.000(3) -0.008(3)
C10* 0.020(5) 0.043(6) 0.015(4) 0.005(4) 0.004(4) -0.012(5)
C11* 0.028(4) 0.045(5) 0.015(4) -0.010(5) 0.000(3) -0.006(4)
C12* 0.019(3) 0.029(4) 0.018(3) -0.008(3) 0.003(3) -0.002(3)
B1 0.012(2) 0.006(2) 0.027(3) -0.002(3) -0.012(3) 0.0036(17)
Cl1 0.0167(7) 0.0253(8) 0.0342(10) -0.0032(7) 0.0065(7) -0.0003(6)
Cl2 0.0196(8) 0.0227(8) 0.0297(9) 0.0065(7) -0.0080(7) -0.0018(6)
C13 0.0128(19) 0.0062(18) 0.029(3) -0.004(3) 0.003(3) 0.0000(16)
C14 0.022(3) 0.005(2) 0.030(4) 0.004(2) 0.001(3) -0.001(2)
C15 0.019(3) 0.018(3) 0.025(3) 0.003(3) -0.009(2) -0.002(3)
C16 0.013(2) 0.014(2) 0.029(3) 0.002(3) 0.010(3) 0.0007(17)
C17 0.017(3) 0.014(3) 0.027(3) 0.002(2) 0.000(2) -0.004(2)
C18 0.017(3) 0.016(3) 0.019(3) 0.002(2) -0.002(2) -0.003(2)
B2 0.014(2) 0.010(2) 0.021(3) -0.003(3) -0.003(3) -0.0026(17)
Cl3 0.0197(7) 0.0174(7) 0.0228(8) 0.0011(6) -0.0032(6) -0.0006(6)
Cl4 0.0174(7) 0.0182(7) 0.0242(8) 0.0008(6) 0.0009(6) -0.0017(6)
C19 0.014(2) 0.0085(19) 0.024(4) -0.004(3) -0.007(3) -0.0016(17)
C20 0.022(5) 0.013(4) 0.028(5) 0.000(3) 0.005(4) 0.003(4)
C21 0.042(5) 0.020(4) 0.051(6) -0.011(4) 0.001(5) 0.014(4)
C22 0.028(3) 0.013(3) 0.062(7) -0.005(4) -0.007(5) 0.007(3)
C23 0.042(5) 0.011(4) 0.044(5) 0.002(3) -0.019(4) 0.003(3)
C24 0.031(5) 0.009(4) 0.027(5) -0.002(3) -0.015(3) -0.005(3)
C19* 0.014(2) 0.0085(19) 0.024(4) -0.004(3) -0.007(3) -0.0016(17)
C20* 0.022(5) 0.013(4) 0.028(5) 0.000(3) 0.005(4) 0.003(4)
C21* 0.042(5) 0.020(4) 0.051(6) -0.011(4) 0.001(5) 0.014(4)
C22* 0.028(3) 0.013(3) 0.062(7) -0.005(4) -0.007(5) 0.007(3)
C23* 0.042(5) 0.011(4) 0.044(5) 0.002(3) -0.019(4) 0.003(3)
C24* 0.031(5) 0.009(4) 0.027(5) -0.002(3) -0.015(3) -0.005(3)

loop_
_atom_type_symbol
_atom_type_description
_atom_type_scat_dispersion_real
_atom_type_scat_dispersion_imag
_atom_type_scat_source
C C 0.0033 0.0016 'International Tables Vol C Tables 4.2.6.8 and 6.1.1.4'
H H 0.0000 0.0000 'International Tables Vol C Tables 4.2.6.8 and 6.1.1.4'
B B 0.0013 0.0007 'International Tables Vol C Tables 4.2.6.8 and 6.1.1.4'
N N 0.0061 0.0033 'International Tables Vol C Tables 4.2.6.8 and 6.1.1.4'
P P 0.1023 0.0942 'International Tables Vol C Tables 4.2.6.8 and 6.1.1.4'
Cl Cl 0.1484 0.1585 'International Tables Vol C Tables 4.2.6.8 and 6.1.1.4'

loop_
_geom_angle_atom_site_label_1
_geom_angle_atom_site_label_2
_geom_angle_atom_site_label_3
_geom_angle
_geom_angle_site_symmetry_1
_geom_angle_site_symmetry_3
_geom_angle_publ_flag
N2 P1 C1 88.8(3) . . ?
N2 P1 B2 108.3(3) . . ?
C1 P1 B2 109.9(4) . . ?
N2 P1 B1 105.6(3) . . ?
C1 P1 B1 109.6(4) . . ?
B2 P1 B1 127.6(2) . . ?
N1 P2 C7 89.1(3) . . ?
N2 N1 C2 112.9(6) . . ?
N2 N1 P2 115.3(4) . . ?
C2 N1 P2 131.8(6) . . ?
C8 N2 N1 111.1(5) . . ?
C8 N2 P1 136.8(5) . . ?
N1 N2 P1 111.9(4) . . ?
C2 C1 C6 121.2(7) . . ?
C2 C1 P1 111.1(6) . . ?
C6 C1 P1 127.6(6) . . ?
C1 C2 N1 115.2(8) . . ?
C1 C2 C3 127.1(8) . . ?
N1 C2 C3 117.7(7) . . ?
C2 C3 C4 110.0(7) . . ?
C2 C3 H3A 109.7 . . ?
C4 C3 H3A 109.7 . . ?
C2 C3 H3B 109.7 . . ?
C4 C3 H3B 109.7 . . ?
H3A C3 H3B 108.2 . . ?
C3 C4 C5 111.3(10) . . ?
C3 C4 H4A 109.4 . . ?
C5 C4 H4A 109.4 . . ?
C3 C4 H4B 109.4 . . ?
C5 C4 H4B 109.4 . . ?
H4A C4 H4B 108.0 . . ?
C6 C5 C4 112.3(11) . . ?
C6 C5 H5A 109.1 . . ?
C4 C5 H5A 109.1 . . ?
C6 C5 H5B 109.1 . . ?
C4 C5 H5B 109.1 . . ?
H5A C5 H5B 107.9 . . ?
C1 C6 C5 112.2(9) . . ?
C1 C6 H6A 109.2 . . ?
C5 C6 H6A 109.2 . . ?
C1 C6 H6B 109.2 . . ?
C5 C6 H6B 109.2 . . ?
H6A C6 H6B 107.9 . . ?
C8 C7 C12 121.7(8) . . ?
C8 C7 P2 110.9(6) . . ?
C12 C7 P2 127.4(6) . . ?
N2 C8 C7 113.6(7) . . ?
N2 C8 C9 121.4(8) . . ?
C7 C8 C9 125.0(9) . . ?
C8 C9 C10 109.9(9) . . ?
C8 C9 H9A 109.7 . . ?
C10 C9 H9A 109.7 . . ?
C8 C9 H9B 109.7 . . ?
C10 C9 H9B 109.7 . . ?
H9A C9 H9B 108.2 . . ?
C11 C10 C9 111.0(11) . . ?
C11 C10 H10A 109.4 . . ?
C9 C10 H10A 109.4 . . ?
C11 C10 H10B 109.4 . . ?
C9 C10 H10B 109.4 . . ?
H10A C10 H10B 108.0 . . ?
C12 C11 C10 110.9(11) . . ?
C12 C11 H11A 109.5 . . ?
C10 C11 H11A 109.5 . . ?
C12 C11 H11B 109.5 . . ?
C10 C11 H11B 109.5 . . ?
H11A C11 H11B 108.0 . . ?
C7 C12 C11 111.5(7) . . ?
C7 C12 H12A 109.3 . . ?
C11 C12 H12A 109.3 . . ?
C7 C12 H12B 109.3 . . ?
C11 C12 H12B 109.3 . . ?
H12A C12 H12B 108.0 . . ?
N2* P1* C1* 89.6(8) . . ?
N2* P1* B2 106.6(8) . . ?
C1* P1* B2 113.8(9) . . ?
N2* P1* B1 103.4(7) . . ?
C1* P1* B1 110.2(9) . . ?
B2 P1* B1 126.0(4) . . ?
N1* P2* C7* 88.3(9) . . ?
N2* N1* C2* 111.4(12) . . ?
N2* N1* P2* 115.6(9) . . ?
C2* N1* P2* 132.8(13) . . ?
C8* N2* N1* 111.6(13) . . ?
C8* N2* P1* 136.3(14) . . ?
N1* N2* P1* 111.9(8) . . ?
C2* C1* C6* 124.4(17) . . ?
C2* C1* P1* 109.4(14) . . ?
C6* C1* P1* 126.3(16) . . ?
C1* C2* N1* 117.4(18) . . ?
C1* C2* C3* 123.6(17) . . ?
N1* C2* C3* 118.9(18) . . ?
C2* C3* C4* 112(2) . . ?
C2* C3* H3C 109.1 . . ?
C4* C3* H3C 109.1 . . ?
C2* C3* H3D 109.1 . . ?
C4* C3* H3D 109.1 . . ?
H3C C3* H3D 107.9 . . ?
C3* C4* C5* 111(4) . . ?
C3* C4* H4C 109.4 . . ?
C5* C4* H4C 109.4 . . ?
C3* C4* H4D 109.4 . . ?
C5* C4* H4D 109.4 . . ?
H4C C4* H4D 108.0 . . ?
C6* C5* C4* 112(4) . . ?
C6* C5* H5C 109.1 . . ?
C4* C5* H5C 109.1 . . ?
C6* C5* H5D 109.1 . . ?
C4* C5* H5D 109.1 . . ?
H5C C5* H5D 107.9 . . ?
C1* C6* C5* 110(3) . . ?
C1* C6* H6C 109.6 . . ?
C5* C6* H6C 109.6 . . ?
C1* C6* H6D 109.6 . . ?
C5* C6* H6D 109.6 . . ?
H6C C6* H6D 108.1 . . ?
C8* C7* C12* 122.3(15) . . ?
C8* C7* P2* 112.0(14) . . ?
C12* C7* P2* 125.3(14) . . ?
N2* C8* C7* 112.3(17) . . ?
N2* C8* C9* 123(2) . . ?
C7* C8* C9* 124.2(18) . . ?
C8* C9* C10* 105(3) . . ?
C8* C9* H9C 110.7 . . ?
C10* C9* H9C 110.7 . . ?
C8* C9* H9D 110.7 . . ?
C10* C9* H9D 110.7 . . ?
H9C C9* H9D 108.8 . . ?
C11* C10* C9* 110(4) . . ?
C11* C10* H10C 109.7 . . ?
C9* C10* H10C 109.7 . . ?
C11* C10* H10D 109.7 . . ?
C9* C10* H10D 109.7 . . ?
H10C C10* H10D 108.2 . . ?
C12* C11* C10* 109(3) . . ?
C12* C11* H11C 109.9 . . ?
C10* C11* H11C 109.9 . . ?
C12* C11* H11D 109.9 . . ?
C10* C11* H11D 109.9 . . ?
H11C C11* H11D 108.3 . . ?
C7* C12* C11* 112(2) . . ?
C7* C12* H12C 109.3 . . ?
C11* C12* H12C 109.3 . . ?
C7* C12* H12D 109.3 . . ?
C11* C12* H12D 109.3 . . ?
H12C C12* H12D 108.0 . . ?
C13 B1 Cl2 116.5(6) . . ?
C13 B1 Cl1 113.9(5) . . ?
Cl2 B1 Cl1 109.6(3) . . ?
C13 B1 P1 104.6(3) . . ?
Cl2 B1 P1 110.7(3) . . ?
Cl1 B1 P1 100.2(4) . . ?
C13 B1 P1* 104.5(4) . . ?
Cl2 B1 P1* 94.7(4) . . ?
Cl1 B1 P1* 116.3(4) . . ?
C14 C13 C18 117.7(4) . . ?
C14 C13 B1 121.6(7) . . ?
C18 C13 B1 120.4(7) . . ?
C13 C14 C15 121.4(6) . . ?
C13 C14 H14A 119.3 . . ?
C15 C14 H14A 119.3 . . ?
C16 C15 C14 119.3(6) . . ?
C16 C15 H15A 120.3 . . ?
C14 C15 H15A 120.3 . . ?
C15 C16 C17 120.2(5) . . ?
C15 C16 H16A 119.9 . . ?
C17 C16 H16A 119.9 . . ?
C18 C17 C16 119.8(6) . . ?
C18 C17 H17A 120.1 . . ?
C16 C17 H17A 120.1 . . ?
C17 C18 C13 121.5(6) . . ?
C17 C18 H18A 119.3 . . ?
C13 C18 H18A 119.3 . . ?
C19* B2 Cl3 120.2(14) . . ?
C19 B2 Cl3 112.8(6) . . ?
C19* B2 Cl4 109.7(16) . . ?
C19 B2 Cl4 115.6(6) . . ?
Cl3 B2 Cl4 110.6(3) . . ?
C19 B2 P1 108.8(5) . . ?
Cl3 B2 P1 110.0(4) . . ?
Cl4 B2 P1 97.9(3) . . ?
C19* B2 P1* 108.3(14) . . ?
Cl3 B2 P1* 93.4(4) . . ?
Cl4 B2 P1* 113.9(4) . . ?
C20 C19 C24 120.0 . . ?
C20 C19 B2 120.3(7) . . ?
C24 C19 B2 119.7(7) . . ?
C19 C20 C21 120.0 . . ?
C19 C20 H20A 120.0 . . ?
C21 C20 H20A 120.0 . . ?
C22 C21 C20 120.0 . . ?
C22 C21 H21A 120.0 . . ?
C20 C21 H21A 120.0 . . ?
C21 C22 C23 120.0 . . ?
C21 C22 H22A 120.0 . . ?
C23 C22 H22A 120.0 . . ?
C24 C23 C22 120.0 . . ?
C24 C23 H23A 120.0 . . ?
C22 C23 H23A 120.0 . . ?
C23 C24 C19 120.0 . . ?
C23 C24 H24A 120.0 . . ?
C19 C24 H24A 120.0 . . ?
C20* C19* C24* 120.0 . . ?
C20* C19* B2 117(2) . . ?
C24* C19* B2 123(2) . . ?
C19* C20* C21* 120.0 . . ?
C19* C20* H20B 120.0 . . ?
C21* C20* H20B 120.0 . . ?
C22* C21* C20* 120.0 . . ?
C22* C21* H21B 120.0 . . ?
C20* C21* H21B 120.0 . . ?
C21* C22* C23* 120.0 . . ?
C21* C22* H22B 120.0 . . ?
C23* C22* H22B 120.0 . . ?
C24* C23* C22* 120.0 . . ?
C24* C23* H23B 120.0 . . ?
C22* C23* H23B 120.0 . . ?
C23* C24* C19* 120.0 . . ?
C23* C24* H24B 120.0 . . ?
C19* C24* H24B 120.0 . . ?

loop_
_geom_bond_atom_site_label_1
_geom_bond_atom_site_label_2
_geom_bond_distance
_geom_bond_site_symmetry_2
_geom_bond_publ_flag
P1 N2 1.771(5) . ?
P1 C1 1.814(6) . ?
P1 B2 2.031(6) . ?
P1 B1 2.069(5) . ?
P2 N1 1.681(5) . ?
P2 C7 1.742(8) . ?
N1 N2 1.371(7) . ?
N1 C2 1.411(9) . ?
N2 C8 1.350(11) . ?
C1 C2 1.327(10) . ?
C1 C6 1.489(10) . ?
C2 C3 1.495(12) . ?
C3 C4 1.523(12) . ?
C3 H3A 0.9900 . ?
C3 H3B 0.9900 . ?
C4 C5 1.526(17) . ?
C4 H4A 0.9900 . ?
C4 H4B 0.9900 . ?
C5 C6 1.513(16) . ?
C5 H5A 0.9900 . ?
C5 H5B 0.9900 . ?
C6 H6A 0.9900 . ?
C6 H6B 0.9900 . ?
C7 C8 1.394(11) . ?
C7 C12 1.491(10) . ?
C8 C9 1.488(11) . ?
C9 C10 1.536(15) . ?
C9 H9A 0.9900 . ?
C9 H9B 0.9900 . ?
C10 C11 1.532(18) . ?
C10 H10A 0.9900 . ?
C10 H10B 0.9900 . ?
C11 C12 1.524(13) . ?
C11 H11A 0.9900 . ?
C11 H11B 0.9900 . ?
C12 H12A 0.9900 . ?
C12 H12B 0.9900 . ?
P1* N2* 1.777(8) . ?
P1* C1* 1.810(9) . ?
P1* B2 2.042(8) . ?
P1* B1 2.087(8) . ?
P2* N1* 1.682(7) . ?
P2* C7* 1.741(10) . ?
N1* N2* 1.372(9) . ?
N1* C2* 1.412(11) . ?
N2* C8* 1.348(12) . ?
C1* C2* 1.328(11) . ?
C1* C6* 1.487(11) . ?
C2* C3* 1.493(13) . ?
C3* C4* 1.522(14) . ?
C3* H3C 0.9900 . ?
C3* H3D 0.9900 . ?
C4* C5* 1.526(18) . ?
C4* H4C 0.9900 . ?
C4* H4D 0.9900 . ?
C5* C6* 1.513(18) . ?
C5* H5C 0.9900 . ?
C5* H5D 0.9900 . ?
C6* H6C 0.9900 . ?
C6* H6D 0.9900 . ?
C7* C8* 1.396(12) . ?
C7* C12* 1.494(12) . ?
C8* C9* 1.487(12) . ?
C9* C10* 1.536(17) . ?
C9* H9C 0.9900 . ?
C9* H9D 0.9900 . ?
C10* C11* 1.532(19) . ?
C10* H10C 0.9900 . ?
C10* H10D 0.9900 . ?
C11* C12* 1.525(14) . ?
C11* H11C 0.9900 . ?
C11* H11D 0.9900 . ?
C12* H12C 0.9900 . ?
C12* H12D 0.9900 . ?
B1 C13 1.588(7) . ?
B1 Cl2 1.821(8) . ?
B1 Cl1 1.877(9) . ?
C13 C14 1.386(11) . ?
C13 C18 1.406(10) . ?
C14 C15 1.412(10) . ?
C14 H14A 0.9500 . ?
C15 C16 1.375(11) . ?
C15 H15A 0.9500 . ?
C16 C17 1.397(11) . ?
C16 H16A 0.9500 . ?
C17 C18 1.379(9) . ?
C17 H17A 0.9500 . ?
C18 H18A 0.9500 . ?
B2 C19* 1.599(12) . ?
B2 C19 1.604(7) . ?
B2 Cl3 1.859(8) . ?
B2 Cl4 1.870(8) . ?
C19 C20 1.3900 . ?
C19 C24 1.3900 . ?
C20 C21 1.3900 . ?
C20 H20A 0.9500 . ?
C21 C22 1.3900 . ?
C21 H21A 0.9500 . ?
C22 C23 1.3900 . ?
C22 H22A 0.9500 . ?
C23 C24 1.3900 . ?
C23 H23A 0.9500 . ?
C24 H24A 0.9500 . ?
C19* C20* 1.3900 . ?
C19* C24* 1.3900 . ?
C20* C21* 1.3900 . ?
C20* H20B 0.9500 . ?
C21* C22* 1.3900 . ?
C21* H21B 0.9500 . ?
C22* C23* 1.3900 . ?
C22* H22B 0.9500 . ?
C23* C24* 1.3900 . ?
C23* H23B 0.9500 . ?
C24* H24B 0.9500 . ?
